data_1502019
loop_
_publ_author_name
'Witek, Jason A.'
'Weinreb, Steven M.'

_publ_section_title
;
 Investigation of the stereochemistry of intermolecular conjugate
 additions of nucleophiles to acyclic nitrosoalkenes.
;
_journal_issue 5
_journal_name_full 'Organic letters'
_journal_page_first 1258
_journal_page_last 1260
_journal_paper_doi 10.1021/ol2000793
_journal_volume 13
_journal_year 2011
_chemical_formula_moiety 'C25 H36 N2 O9 S'
_chemical_formula_sum 'C25 H36 N2 O9 S'
_chemical_formula_weight 540.62
_chemical_name_systematic
; 
 ? 
;
_space_group_IT_number 14
_symmetry_cell_setting monoclinic
_symmetry_space_group_name_Hall '-P 2yn'
_symmetry_space_group_name_H-M 'P 1 21/n 1'
_atom_sites_solution_hydrogens geom
_atom_sites_solution_primary direct
_atom_sites_solution_secondary difmap
_audit_creation_method SHELXL-97
_cell_angle_alpha 90.00
_cell_angle_beta 95.649(2)
_cell_angle_gamma 90.00
_cell_formula_units_Z 4
_cell_length_a 10.4925(9)
_cell_length_b 15.2878(12)
_cell_length_c 17.4611(14)
_cell_measurement_reflns_used 2191
_cell_measurement_temperature 298(2)
_cell_measurement_theta_max 26.880
_cell_measurement_theta_min 2.174
_cell_volume 2787.3(4)
_computing_cell_refinement 'Bruker SMART'
_computing_data_collection 'Bruker SMART'
_computing_data_reduction 'Bruker SAINT'
_computing_molecular_graphics 'Bruker SHELXTL'
_computing_publication_material 'Bruker SHELXTL'
_computing_structure_refinement 'SHELXL-97 (Sheldrick, 1997)'
_computing_structure_solution 'SHELXS-97 (Sheldrick, 1990)'
_diffrn_ambient_temperature 298(2)
_diffrn_measured_fraction_theta_full 0.956
_diffrn_measured_fraction_theta_max 0.956
_diffrn_measurement_device_type 'CCD area detector'
_diffrn_measurement_method 'phi and omega scans'
_diffrn_radiation_monochromator graphite
_diffrn_radiation_source 'fine-focus sealed tube'
_diffrn_radiation_type MoK\a
_diffrn_radiation_wavelength 0.71073
_diffrn_reflns_av_R_equivalents 0.0269
_diffrn_reflns_av_sigmaI/netI 0.0498
_diffrn_reflns_limit_h_max 13
_diffrn_reflns_limit_h_min -9
_diffrn_reflns_limit_k_max 19
_diffrn_reflns_limit_k_min -19
_diffrn_reflns_limit_l_max 17
_diffrn_reflns_limit_l_min -23
_diffrn_reflns_number 13036
_diffrn_reflns_theta_full 28.29
_diffrn_reflns_theta_max 28.29
_diffrn_reflns_theta_min 1.77
_exptl_absorpt_coefficient_mu 0.168
_exptl_absorpt_correction_T_max 0.990
_exptl_absorpt_correction_T_min 0.978
_exptl_absorpt_correction_type multi-scan
_exptl_absorpt_process_details SADABS
_exptl_crystal_colour colorless
_exptl_crystal_density_diffrn 1.288
_exptl_crystal_density_method 'not measured'
_exptl_crystal_description plate
_exptl_crystal_F_000 1152
_exptl_crystal_size_max 0.28
_exptl_crystal_size_mid 0.12
_exptl_crystal_size_min 0.04
_refine_diff_density_max 0.392
_refine_diff_density_min -0.164
_refine_diff_density_rms 0.046
_refine_ls_extinction_method none
_refine_ls_goodness_of_fit_ref 1.025
_refine_ls_hydrogen_treatment noref
_refine_ls_matrix_type full
_refine_ls_number_parameters 340
_refine_ls_number_reflns 6612
_refine_ls_number_restraints 0
_refine_ls_restrained_S_all 1.025
_refine_ls_R_factor_all 0.1062
_refine_ls_R_factor_gt 0.0629
_refine_ls_shift/su_max 0.000
_refine_ls_shift/su_mean 0.000
_refine_ls_structure_factor_coef Fsqd
_refine_ls_weighting_details 'calc w=1/[\s^2^(Fo^2^)+(0.0785P)^2^+0.2594P] where P=(Fo^2^+2Fc^2^)/3'
_refine_ls_weighting_scheme calc
_refine_ls_wR_factor_gt 0.1437
_refine_ls_wR_factor_ref 0.1665
_reflns_number_gt 4099
_reflns_number_total 6612
_reflns_threshold_expression >2sigma(I)
_cod_data_source_file ol2000793_si_003.cif
_cod_data_source_block jaw3s
_cod_depositor_comments
;
The following automatic conversions were performed:

'_symmetry_cell_setting' value 'Monoclinic' changed to 'monoclinic'
according to /home/saulius/struct/CIF-dictionaries/cif_core.dic
dictionary named 'cif_core.dic' version 2.4.1 from 2010-06-29.

Automatic conversion script
Id: cif_fix_values 1715 2011-07-08 13:25:40Z adriana 
;
_cod_original_sg_symbol_H-M P2(1)/n
_cod_database_code 1502019

loop_
_symmetry_equiv_pos_as_xyz
'x, y, z'
'-x+1/2, y+1/2, -z+1/2'
'-x, -y, -z'
'x-1/2, -y-1/2, z-1/2'

loop_
_atom_site_label
_atom_site_type_symbol
_atom_site_fract_x
_atom_site_fract_y
_atom_site_fract_z
_atom_site_U_iso_or_equiv
_atom_site_adp_type
_atom_site_occupancy
_atom_site_symmetry_multiplicity
_atom_site_calc_flag
_atom_site_refinement_flags
C1 C 0.1633(2) 0.41266(15) 1.11633(13) 0.0440(5) Uani 1 1 d .
C2 C 0.0369(2) 0.43967(17) 1.10840(14) 0.0533(6) Uani 1 1 d .
H2 H -0.0113 0.4366 1.0608 0.064 Uiso 1 1 calc R
C3 C -0.0166(2) 0.47107(17) 1.17145(15) 0.0560(7) Uani 1 1 d .
H3 H -0.1012 0.4900 1.1671 0.067 Uiso 1 1 calc R
C4 C 0.0558(2) 0.47415(15) 1.24062(14) 0.0490(6) Uani 1 1 d .
C5 C 0.1813(3) 0.44823(18) 1.25018(14) 0.0588(7) Uani 1 1 d .
H5 H 0.2283 0.4511 1.2981 0.071 Uiso 1 1 calc R
C6 C 0.2362(2) 0.41763(18) 1.18630(14) 0.0564(7) Uani 1 1 d .
H6 H 0.3217 0.4006 1.1906 0.068 Uiso 1 1 calc R
C7 C 0.3413(3) 0.1811(2) 1.05531(19) 0.0928(12) Uani 1 1 d .
H7A H 0.3618 0.1264 1.0819 0.111 Uiso 1 1 calc R
H7B H 0.4156 0.2191 1.0619 0.111 Uiso 1 1 calc R
C8 C 0.3023(2) 0.16499(17) 0.97093(15) 0.0571(7) Uani 1 1 d .
H8 H 0.3736 0.1782 0.9405 0.069 Uiso 1 1 calc R
C9 C 0.1910(2) 0.22974(15) 0.95109(12) 0.0424(5) Uani 1 1 d .
H9 H 0.2120 0.2714 0.9115 0.051 Uiso 1 1 calc R
C10 C 0.0727(2) 0.17522(14) 0.92288(12) 0.0402(5) Uani 1 1 d .
H10 H 0.0358 0.1563 0.9696 0.048 Uiso 1 1 calc R
C11 C 0.1320(2) 0.09124(14) 0.89012(12) 0.0403(5) Uani 1 1 d .
C12 C 0.2474(2) 0.07512(16) 0.95007(13) 0.0494(6) Uani 1 1 d .
H12A H 0.2203 0.0462 0.9952 0.059 Uiso 1 1 calc R
H12B H 0.3108 0.0388 0.9286 0.059 Uiso 1 1 calc R
C13 C 0.0413(2) 0.01337(15) 0.88568(13) 0.0453(6) Uani 1 1 d .
C14 C 0.0261(3) -0.13517(18) 0.84775(18) 0.0748(9) Uani 1 1 d .
H14A H -0.0472 -0.1225 0.8111 0.090 Uiso 1 1 calc R
H14B H -0.0049 -0.1566 0.8948 0.090 Uiso 1 1 calc R
C15 C 0.1086(4) -0.2022(2) 0.8157(2) 0.1019(12) Uani 1 1 d .
H15A H 0.1381 -0.1806 0.7689 0.153 Uiso 1 1 calc R
H15B H 0.0602 -0.2548 0.8052 0.153 Uiso 1 1 calc R
H15C H 0.1808 -0.2143 0.8523 0.153 Uiso 1 1 calc R
C16 C 0.1772(2) 0.10577(15) 0.81050(13) 0.0446(6) Uani 1 1 d .
C17 C 0.1173(3) 0.0865(2) 0.67609(13) 0.0639(7) Uani 1 1 d .
H17A H 0.2062 0.1029 0.6744 0.077 Uiso 1 1 calc R
H17B H 0.0641 0.1297 0.6475 0.077 Uiso 1 1 calc R
C18 C 0.0942(3) 0.0000(2) 0.64183(18) 0.0827(10) Uani 1 1 d .
H18A H 0.1498 -0.0419 0.6691 0.124 Uiso 1 1 calc R
H18B H 0.1112 0.0016 0.5888 0.124 Uiso 1 1 calc R
H18C H 0.0067 -0.0165 0.6451 0.124 Uiso 1 1 calc R
C19 C -0.0355(2) 0.22458(15) 0.87500(13) 0.0462(6) Uani 1 1 d .
H19 H -0.0960 0.1805 0.8525 0.055 Uiso 1 1 calc R
C20 C 0.0077(3) 0.27836(18) 0.80835(15) 0.0670(8) Uani 1 1 d .
H20A H 0.0596 0.3264 0.8284 0.100 Uiso 1 1 calc R
H20B H -0.0661 0.3005 0.7775 0.100 Uiso 1 1 calc R
H20C H 0.0566 0.2420 0.7773 0.100 Uiso 1 1 calc R
C21 C -0.1096(2) 0.28340(18) 0.92741(15) 0.0585(7) Uani 1 1 d .
H21A H -0.0768 0.2714 0.9803 0.070 Uiso 1 1 calc R
H21B H -0.0883 0.3437 0.9169 0.070 Uiso 1 1 calc R
C22 C -0.2543(2) 0.27662(18) 0.92234(17) 0.0632(7) Uani 1 1 d .
C23 C -0.2900(4) 0.1861(2) 0.9515(3) 0.1081(13) Uani 1 1 d .
H23A H -0.2544 0.1417 0.9211 0.162 Uiso 1 1 calc R
H23B H -0.3815 0.1804 0.9473 0.162 Uiso 1 1 calc R
H23C H -0.2564 0.1797 1.0043 0.162 Uiso 1 1 calc R
C24 C -0.3156(3) 0.2913(3) 0.8415(2) 0.1224(16) Uani 1 1 d .
H24A H -0.2959 0.3492 0.8250 0.184 Uiso 1 1 calc R
H24B H -0.4067 0.2848 0.8405 0.184 Uiso 1 1 calc R
H24C H -0.2831 0.2492 0.8076 0.184 Uiso 1 1 calc R
C25 C -0.3028(3) 0.3454(2) 0.9765(2) 0.0944(11) Uani 1 1 d .
H25A H -0.2613 0.3372 1.0275 0.142 Uiso 1 1 calc R
H25B H -0.3937 0.3393 0.9774 0.142 Uiso 1 1 calc R
H25C H -0.2838 0.4029 0.9585 0.142 Uiso 1 1 calc R
N1 N 0.17140(18) 0.27577(12) 1.02429(10) 0.0449(5) Uani 1 1 d .
N2 N -0.0027(3) 0.50824(15) 1.30837(14) 0.0618(6) Uani 1 1 d .
O1 O -0.1002(2) 0.55071(15) 1.29693(13) 0.0907(7) Uani 1 1 d .
O2 O 0.0494(2) 0.49138(16) 1.37169(13) 0.0881(7) Uani 1 1 d .
O3 O 0.17149(18) 0.42298(11) 0.96775(9) 0.0601(5) Uani 1 1 d .
O4 O 0.36727(16) 0.37973(13) 1.04822(10) 0.0679(5) Uani 1 1 d .
O5 O -0.06802(17) 0.01399(12) 0.90014(11) 0.0638(5) Uani 1 1 d .
O6 O 0.27925(17) 0.13459(13) 0.79938(10) 0.0663(5) Uani 1 1 d .
O7 O 0.08655(16) 0.08346(12) 0.75539(9) 0.0559(5) Uani 1 1 d .
O8 O 0.10140(17) -0.05713(11) 0.86332(10) 0.0584(5) Uani 1 1 d .
O9 O 0.2312(2) 0.22275(12) 1.08512(9) 0.0692(6) Uani 1 1 d .
S1 S 0.23144(6) 0.37727(4) 1.03305(3) 0.04773(19) Uani 1 1 d .

loop_
_atom_site_aniso_label
_atom_site_aniso_U_11
_atom_site_aniso_U_22
_atom_site_aniso_U_33
_atom_site_aniso_U_23
_atom_site_aniso_U_13
_atom_site_aniso_U_12
C1 0.0431(13) 0.0405(13) 0.0480(13) -0.0002(10) 0.0022(10) -0.0034(11)
C2 0.0468(14) 0.0571(16) 0.0540(14) -0.0024(12) -0.0054(11) -0.0030(12)
C3 0.0444(14) 0.0538(16) 0.0701(17) -0.0010(13) 0.0071(13) -0.0002(12)
C4 0.0545(15) 0.0397(13) 0.0542(14) -0.0019(11) 0.0123(12) -0.0076(11)
C5 0.0599(17) 0.0685(18) 0.0472(14) -0.0032(13) 0.0010(12) -0.0018(14)
C6 0.0431(14) 0.0698(18) 0.0552(15) 0.0020(13) 0.0002(11) 0.0014(13)
C7 0.098(3) 0.071(2) 0.098(2) -0.0159(19) -0.048(2) 0.033(2)
C8 0.0403(14) 0.0586(17) 0.0702(17) -0.0053(13) -0.0062(12) 0.0082(12)
C9 0.0371(12) 0.0435(13) 0.0469(12) -0.0001(10) 0.0047(10) 0.0021(10)
C10 0.0385(12) 0.0426(13) 0.0401(11) -0.0009(10) 0.0072(9) 0.0016(10)
C11 0.0401(12) 0.0403(12) 0.0413(12) 0.0011(10) 0.0074(10) 0.0038(10)
C12 0.0458(14) 0.0507(15) 0.0516(13) 0.0008(11) 0.0044(11) 0.0114(12)
C13 0.0506(14) 0.0451(14) 0.0413(12) 0.0034(10) 0.0096(11) -0.0006(11)
C14 0.100(2) 0.0464(17) 0.0783(19) -0.0054(14) 0.0133(17) -0.0143(16)
C15 0.141(4) 0.054(2) 0.110(3) -0.0199(19) 0.006(2) 0.014(2)
C16 0.0417(13) 0.0426(14) 0.0507(13) 0.0017(10) 0.0115(11) 0.0049(11)
C17 0.0620(17) 0.091(2) 0.0404(13) 0.0055(14) 0.0123(12) 0.0020(15)
C18 0.094(2) 0.096(3) 0.0620(18) -0.0102(17) 0.0228(17) 0.0109(19)
C19 0.0396(13) 0.0470(14) 0.0508(13) -0.0070(11) -0.0017(10) 0.0041(11)
C20 0.0715(19) 0.0623(18) 0.0660(17) 0.0115(14) 0.0013(14) 0.0219(15)
C21 0.0467(15) 0.0562(16) 0.0714(16) -0.0119(13) -0.0005(12) 0.0096(12)
C22 0.0407(14) 0.0658(18) 0.0822(19) -0.0172(15) 0.0008(13) 0.0087(13)
C23 0.086(3) 0.093(3) 0.152(4) -0.032(3) 0.049(2) -0.018(2)
C24 0.069(2) 0.178(4) 0.111(3) -0.043(3) -0.034(2) 0.054(3)
C25 0.065(2) 0.099(3) 0.121(3) -0.034(2) 0.0158(19) 0.0256(19)
N1 0.0468(11) 0.0445(11) 0.0421(10) 0.0018(9) -0.0021(8) -0.0043(9)
N2 0.0734(17) 0.0489(14) 0.0664(16) -0.0037(11) 0.0240(13) -0.0100(12)
O1 0.1011(18) 0.0800(16) 0.0987(16) 0.0095(13) 0.0489(14) 0.0249(14)
O2 0.1010(17) 0.1060(18) 0.0585(13) -0.0148(13) 0.0131(12) -0.0051(14)
O3 0.0794(13) 0.0509(11) 0.0494(9) 0.0071(8) 0.0037(9) -0.0035(9)
O4 0.0434(10) 0.0904(14) 0.0706(11) -0.0172(10) 0.0093(9) -0.0171(10)
O5 0.0538(11) 0.0562(11) 0.0852(13) -0.0019(9) 0.0260(10) -0.0074(9)
O6 0.0512(11) 0.0883(14) 0.0612(11) 0.0083(10) 0.0144(9) -0.0142(10)
O7 0.0479(10) 0.0796(13) 0.0412(9) 0.0011(9) 0.0095(7) -0.0053(9)
O8 0.0640(11) 0.0422(10) 0.0711(11) -0.0063(8) 0.0170(9) 0.0016(9)
O9 0.0990(16) 0.0569(11) 0.0474(10) 0.0065(9) -0.0145(10) 0.0011(11)
S1 0.0448(3) 0.0490(4) 0.0495(3) -0.0028(3) 0.0048(3) -0.0086(3)

loop_
_atom_type_symbol
_atom_type_description
_atom_type_scat_dispersion_real
_atom_type_scat_dispersion_imag
_atom_type_scat_source
C C 0.0033 0.0016 'International Tables Vol C Tables 4.2.6.8 and 6.1.1.4'
H H 0.0000 0.0000 'International Tables Vol C Tables 4.2.6.8 and 6.1.1.4'
N N 0.0061 0.0033 'International Tables Vol C Tables 4.2.6.8 and 6.1.1.4'
O O 0.0106 0.0060 'International Tables Vol C Tables 4.2.6.8 and 6.1.1.4'
S S 0.1246 0.1234 'International Tables Vol C Tables 4.2.6.8 and 6.1.1.4'

loop_
_geom_angle_atom_site_label_1
_geom_angle_atom_site_label_2
_geom_angle_atom_site_label_3
_geom_angle
C6 C1 C2 121.0(2)
C6 C1 S1 120.83(19)
C2 C1 S1 118.07(18)
C3 C2 C1 119.3(2)
C3 C2 H2 120.4
C1 C2 H2 120.4
C4 C3 C2 119.1(2)
C4 C3 H3 120.4
C2 C3 H3 120.4
C3 C4 C5 122.9(2)
C3 C4 N2 118.8(2)
C5 C4 N2 118.3(2)
C4 C5 C6 118.0(2)
C4 C5 H5 121.0
C6 C5 H5 121.0
C1 C6 C5 119.6(2)
C1 C6 H6 120.2
C5 C6 H6 120.2
O9 C7 C8 105.8(2)
O9 C7 H7A 110.6
C8 C7 H7A 110.6
O9 C7 H7B 110.6
C8 C7 H7B 110.6
H7A C7 H7B 108.7
C7 C8 C12 116.2(3)
C7 C8 C9 103.9(2)
C12 C8 C9 105.37(19)
C7 C8 H8 110.3
C12 C8 H8 110.3
C9 C8 H8 110.3
N1 C9 C10 110.81(17)
N1 C9 C8 106.00(18)
C10 C9 C8 107.09(19)
N1 C9 H9 110.9
C10 C9 H9 110.9
C8 C9 H9 110.9
C9 C10 C19 115.98(19)
C9 C10 C11 102.97(17)
C19 C10 C11 120.27(18)
C9 C10 H10 105.4
C19 C10 H10 105.4
C11 C10 H10 105.4
C13 C11 C16 108.41(18)
C13 C11 C12 110.83(19)
C16 C11 C12 110.38(18)
C13 C11 C10 113.07(18)
C16 C11 C10 112.62(18)
C12 C11 C10 101.42(17)
C8 C12 C11 105.80(19)
C8 C12 H12A 110.6
C11 C12 H12A 110.6
C8 C12 H12B 110.6
C11 C12 H12B 110.6
H12A C12 H12B 108.7
O5 C13 O8 124.1(2)
O5 C13 C11 126.2(2)
O8 C13 C11 109.69(19)
O8 C14 C15 108.2(3)
O8 C14 H14A 110.1
C15 C14 H14A 110.1
O8 C14 H14B 110.1
C15 C14 H14B 110.1
H14A C14 H14B 108.4
C14 C15 H15A 109.5
C14 C15 H15B 109.5
H15A C15 H15B 109.5
C14 C15 H15C 109.5
H15A C15 H15C 109.5
H15B C15 H15C 109.5
O6 C16 O7 124.6(2)
O6 C16 C11 124.5(2)
O7 C16 C11 110.94(19)
O7 C17 C18 108.5(2)
O7 C17 H17A 110.0
C18 C17 H17A 110.0
O7 C17 H17B 110.0
C18 C17 H17B 110.0
H17A C17 H17B 108.4
C17 C18 H18A 109.5
C17 C18 H18B 109.5
H18A C18 H18B 109.5
C17 C18 H18C 109.5
H18A C18 H18C 109.5
H18B C18 H18C 109.5
C20 C19 C10 114.8(2)
C20 C19 C21 110.0(2)
C10 C19 C21 110.50(18)
C20 C19 H19 107.1
C10 C19 H19 107.1
C21 C19 H19 107.1
C19 C20 H20A 109.5
C19 C20 H20B 109.5
H20A C20 H20B 109.5
C19 C20 H20C 109.5
H20A C20 H20C 109.5
H20B C20 H20C 109.5
C22 C21 C19 119.0(2)
C22 C21 H21A 107.6
C19 C21 H21A 107.6
C22 C21 H21B 107.6
C19 C21 H21B 107.6
H21A C21 H21B 107.0
C24 C22 C21 112.1(3)
C24 C22 C23 110.4(3)
C21 C22 C23 108.6(2)
C24 C22 C25 109.7(3)
C21 C22 C25 107.9(2)
C23 C22 C25 107.9(3)
C22 C23 H23A 109.5
C22 C23 H23B 109.5
H23A C23 H23B 109.5
C22 C23 H23C 109.5
H23A C23 H23C 109.5
H23B C23 H23C 109.5
C22 C24 H24A 109.5
C22 C24 H24B 109.5
H24A C24 H24B 109.5
C22 C24 H24C 109.5
H24A C24 H24C 109.5
H24B C24 H24C 109.5
C22 C25 H25A 109.5
C22 C25 H25B 109.5
H25A C25 H25B 109.5
C22 C25 H25C 109.5
H25A C25 H25C 109.5
H25B C25 H25C 109.5
O9 N1 C9 106.35(16)
O9 N1 S1 108.86(13)
C9 N1 S1 115.64(14)
O1 N2 O2 124.2(3)
O1 N2 C4 117.8(3)
O2 N2 C4 117.9(3)
C16 O7 C17 118.14(19)
C13 O8 C14 117.4(2)
N1 O9 C7 106.67(19)
O4 S1 O3 119.29(11)
O4 S1 N1 113.68(11)
O3 S1 N1 104.36(10)
O4 S1 C1 108.50(11)
O3 S1 C1 108.96(11)
N1 S1 C1 100.35(10)

loop_
_geom_bond_atom_site_label_1
_geom_bond_atom_site_label_2
_geom_bond_distance
C1 C6 1.378(3)
C1 C2 1.383(3)
C1 S1 1.767(2)
C2 C3 1.371(3)
C2 H2 0.9300
C3 C4 1.363(3)
C3 H3 0.9300
C4 C5 1.369(3)
C4 N2 1.480(3)
C5 C6 1.386(3)
C5 H5 0.9300
C6 H6 0.9300
C7 O9 1.459(4)
C7 C8 1.510(4)
C7 H7A 0.9700
C7 H7B 0.9700
C8 C12 1.520(3)
C8 C9 1.544(3)
C8 H8 0.9800
C9 N1 1.491(3)
C9 C10 1.536(3)
C9 H9 0.9800
C10 C19 1.540(3)
C10 C11 1.560(3)
C10 H10 0.9800
C11 C13 1.522(3)
C11 C16 1.529(3)
C11 C12 1.540(3)
C12 H12A 0.9700
C12 H12B 0.9700
C13 O5 1.198(3)
C13 O8 1.327(3)
C14 O8 1.442(3)
C14 C15 1.486(4)
C14 H14A 0.9700
C14 H14B 0.9700
C15 H15A 0.9600
C15 H15B 0.9600
C15 H15C 0.9600
C16 O6 1.191(3)
C16 O7 1.329(3)
C17 O7 1.453(3)
C17 C18 1.462(4)
C17 H17A 0.9700
C17 H17B 0.9700
C18 H18A 0.9600
C18 H18B 0.9600
C18 H18C 0.9600
C19 C20 1.530(3)
C19 C21 1.546(3)
C19 H19 0.9800
C20 H20A 0.9600
C20 H20B 0.9600
C20 H20C 0.9600
C21 C22 1.516(3)
C21 H21A 0.9700
C21 H21B 0.9700
C22 C24 1.509(4)
C22 C23 1.533(4)
C22 C25 1.534(4)
C23 H23A 0.9600
C23 H23B 0.9600
C23 H23C 0.9600
C24 H24A 0.9600
C24 H24B 0.9600
C24 H24C 0.9600
C25 H25A 0.9600
C25 H25B 0.9600
C25 H25C 0.9600
N1 O9 1.431(2)
N1 S1 1.6761(19)
N2 O1 1.211(3)
N2 O2 1.212(3)
O3 S1 1.4293(17)
O4 S1 1.4242(18)

loop_
_geom_torsion_atom_site_label_1
_geom_torsion_atom_site_label_2
_geom_torsion_atom_site_label_3
_geom_torsion_atom_site_label_4
_geom_torsion
C6 C1 C2 C3 -0.6(4)
S1 C1 C2 C3 -177.15(19)
C1 C2 C3 C4 -0.6(4)
C2 C3 C4 C5 0.9(4)
C2 C3 C4 N2 179.9(2)
C3 C4 C5 C6 0.0(4)
N2 C4 C5 C6 -179.0(2)
C2 C1 C6 C5 1.5(4)
S1 C1 C6 C5 178.0(2)
C4 C5 C6 C1 -1.2(4)
O9 C7 C8 C12 -94.3(3)
O9 C7 C8 C9 20.9(3)
C7 C8 C9 N1 -1.6(3)
C12 C8 C9 N1 121.0(2)
C7 C8 C9 C10 -120.0(2)
C12 C8 C9 C10 2.7(2)
N1 C9 C10 C19 84.7(2)
C8 C9 C10 C19 -160.16(19)
N1 C9 C10 C11 -141.90(17)
C8 C9 C10 C11 -26.7(2)
C9 C10 C11 C13 158.66(17)
C19 C10 C11 C13 -70.4(3)
C9 C10 C11 C16 -78.0(2)
C19 C10 C11 C16 52.9(3)
C9 C10 C11 C12 40.0(2)
C19 C10 C11 C12 170.87(19)
C7 C8 C12 C11 137.4(2)
C9 C8 C12 C11 23.1(2)
C13 C11 C12 C8 -159.61(19)
C16 C11 C12 C8 80.3(2)
C10 C11 C12 C8 -39.3(2)
C16 C11 C13 O5 -120.9(3)
C12 C11 C13 O5 117.9(3)
C10 C11 C13 O5 4.8(3)
C16 C11 C13 O8 59.4(2)
C12 C11 C13 O8 -61.9(2)
C10 C11 C13 O8 -175.01(17)
C13 C11 C16 O6 -149.0(2)
C12 C11 C16 O6 -27.4(3)
C10 C11 C16 O6 85.1(3)
C13 C11 C16 O7 32.2(3)
C12 C11 C16 O7 153.72(19)
C10 C11 C16 O7 -93.7(2)
C9 C10 C19 C20 50.3(3)
C11 C10 C19 C20 -74.7(3)
C9 C10 C19 C21 -74.8(2)
C11 C10 C19 C21 160.2(2)
C20 C19 C21 C22 103.9(3)
C10 C19 C21 C22 -128.4(2)
C19 C21 C22 C24 -55.7(4)
C19 C21 C22 C23 66.6(3)
C19 C21 C22 C25 -176.7(3)
C10 C9 N1 O9 97.2(2)
C8 C9 N1 O9 -18.7(2)
C10 C9 N1 S1 -141.84(16)
C8 C9 N1 S1 102.31(19)
C3 C4 N2 O1 -17.2(3)
C5 C4 N2 O1 161.9(3)
C3 C4 N2 O2 162.3(2)
C5 C4 N2 O2 -18.6(3)
O6 C16 O7 C17 6.0(4)
C11 C16 O7 C17 -175.1(2)
C18 C17 O7 C16 123.1(3)
O5 C13 O8 C14 6.9(4)
C11 C13 O8 C14 -173.4(2)
C15 C14 O8 C13 173.9(2)
C9 N1 O9 C7 32.7(2)
S1 N1 O9 C7 -92.5(2)
C8 C7 O9 N1 -33.8(3)
O9 N1 S1 O4 45.20(18)
C9 N1 S1 O4 -74.39(17)
O9 N1 S1 O3 176.79(14)
C9 N1 S1 O3 57.19(17)
O9 N1 S1 C1 -70.41(16)
C9 N1 S1 C1 170.00(15)
C6 C1 S1 O4 -15.0(2)
C2 C1 S1 O4 161.54(19)
C6 C1 S1 O3 -146.3(2)
C2 C1 S1 O3 30.2(2)
C6 C1 S1 N1 104.4(2)
C2 C1 S1 N1 -79.0(2)
